data_4303214
loop_
_publ_author_name
'Andrzej W. Misio\/lek'
'Andrew S. Ichimura'
'Robert A. Gentner'
'Rui H. Huang'
'Vanessa P. McCaffrey'
'James E. Jackson'

_publ_section_title
;
Building Blocks for Molecule-Based Magnets: Radical Anions and Dianions of
Substituted 3,6-Dimethylenecyclohexane-1,2,4,5-tetrones as Paramagnetic
Bridging Ligands
;
_journal_name_full 'Inorganic Chemistry'
_journal_page_first 9005
_journal_page_last 9017
_journal_paper_doi 10.1021/ic901390n
_journal_volume 48
_journal_year 2009
_chemical_formula_sum 'C32 H20 O4'
_chemical_formula_weight 468.48
_chemical_name_systematic
; 
 ? 
;
_space_group_IT_number 14
_symmetry_cell_setting monoclinic
_symmetry_space_group_name_Hall '-P 2yn'
_symmetry_space_group_name_H-M 'P 1 21/n 1'
_atom_sites_solution_hydrogens geom
_atom_sites_solution_primary direct
_atom_sites_solution_secondary difmap
_audit_creation_method SHELXL-97
_cell_angle_alpha 90.00
_cell_angle_beta 109.922(2)
_cell_angle_gamma 90.00
_cell_formula_units_Z 2
_cell_length_a 13.8607(14)
_cell_length_b 4.6091(5)
_cell_length_c 19.1208(19)
_cell_measurement_temperature 173(2)
_cell_volume 1148.4(2)
_computing_structure_refinement 'SHELXL-97 (Sheldrick, 1997)'
_computing_structure_solution 'SHELXS-97 (Sheldrick, 1990)'
_diffrn_ambient_temperature 173(2)
_diffrn_measured_fraction_theta_full 0.987
_diffrn_measured_fraction_theta_max 0.987
_diffrn_radiation_monochromator graphite
_diffrn_radiation_source 'fine-focus sealed tube'
_diffrn_radiation_type MoK\a
_diffrn_radiation_wavelength 0.71073
_diffrn_reflns_av_R_equivalents 0.0493
_diffrn_reflns_av_sigmaI/netI 0.0638
_diffrn_reflns_limit_h_max 16
_diffrn_reflns_limit_h_min -15
_diffrn_reflns_limit_k_max 5
_diffrn_reflns_limit_k_min -5
_diffrn_reflns_limit_l_max 16
_diffrn_reflns_limit_l_min -22
_diffrn_reflns_number 5359
_diffrn_reflns_theta_full 25.00
_diffrn_reflns_theta_max 25.00
_diffrn_reflns_theta_min 1.59
_exptl_absorpt_coefficient_mu 0.089
_exptl_crystal_density_diffrn 1.355
_exptl_crystal_density_method 'not measured'
_exptl_crystal_F_000 488
_exptl_crystal_size_max 0.5
_exptl_crystal_size_mid 0.3
_exptl_crystal_size_min 0.2
_refine_diff_density_max 0.186
_refine_diff_density_min -0.147
_refine_diff_density_rms 0.045
_refine_ls_extinction_coef 0.021(3)
_refine_ls_extinction_expression Fc^*^=kFc[1+0.001xFc^2^\l^3^/sin(2\q)]^-1/4^
_refine_ls_extinction_method SHELXL
_refine_ls_goodness_of_fit_ref 1.047
_refine_ls_hydrogen_treatment mixed
_refine_ls_matrix_type full
_refine_ls_number_parameters 204
_refine_ls_number_reflns 2014
_refine_ls_number_restraints 0
_refine_ls_restrained_S_all 1.047
_refine_ls_R_factor_all 0.0858
_refine_ls_R_factor_gt 0.0493
_refine_ls_shift/su_max 2.892
_refine_ls_shift/su_mean 0.115
_refine_ls_structure_factor_coef Fsqd
_refine_ls_weighting_details 'calc w=1/[\s^2^(Fo^2^)+(0.0481P)^2^+0.0000P] where P=(Fo^2^+2Fc^2^)/3'
_refine_ls_weighting_scheme calc
_refine_ls_wR_factor_gt 0.0953
_refine_ls_wR_factor_ref 0.1078
_reflns_number_gt 1369
_reflns_number_total 2014
_reflns_threshold_expression >2sigma(I)
_cod_data_source_file ic901390n_si_002_1.cif
_cod_data_source_block 2
_cod_database_code 4303214

loop_
_symmetry_equiv_pos_as_xyz
'x, y, z'
'-x+1/2, y+1/2, -z+1/2'
'-x, -y, -z'
'x-1/2, -y-1/2, z-1/2'

loop_
_atom_site_label
_atom_site_type_symbol
_atom_site_fract_x
_atom_site_fract_y
_atom_site_fract_z
_atom_site_U_iso_or_equiv
_atom_site_adp_type
_atom_site_occupancy
_atom_site_symmetry_multiplicity
_atom_site_calc_flag
_atom_site_refinement_flags
_atom_site_disorder_assembly
_atom_site_disorder_group
O1 O 0.08239(11) 0.9390(3) 0.08917(8) 0.0355(4) Uani 1 1 d . . .
C1 C 0.05505(15) 0.7129(5) 0.05429(12) 0.0265(5) Uani 1 1 d . . .
O2 O -0.05381(11) 0.5945(4) 0.12135(9) 0.0399(5) Uani 1 1 d . . .
C2 C -0.03802(15) 0.5559(5) 0.06345(12) 0.0262(5) Uani 1 1 d . . .
C3 C -0.10411(15) 0.3955(4) -0.00223(11) 0.0240(5) Uani 1 1 d . . .
C4 C -0.20902(15) 0.3670(4) -0.01773(11) 0.0243(5) Uani 1 1 d . . .
C5 C -0.28032(14) 0.3551(4) -0.09550(11) 0.0237(5) Uani 1 1 d . . .
C6 C -0.36913(16) 0.1844(5) -0.11492(13) 0.0285(5) Uani 1 1 d . . .
H6 H -0.3836(17) 0.060(5) -0.0766(13) 0.040(6) Uiso 1 1 d . . .
C7 C -0.43720(18) 0.1820(6) -0.18729(13) 0.0367(6) Uani 1 1 d . . .
H7 H -0.4980(18) 0.058(5) -0.2005(13) 0.048(7) Uiso 1 1 d . . .
C8 C -0.41980(17) 0.3546(5) -0.24065(13) 0.0346(6) Uani 1 1 d . . .
H8 H -0.4701(16) 0.354(5) -0.2923(12) 0.035(6) Uiso 1 1 d . . .
C9 C -0.33343(17) 0.5268(5) -0.22198(13) 0.0321(6) Uani 1 1 d . . .
H9 H -0.3179(17) 0.651(5) -0.2602(13) 0.052(7) Uiso 1 1 d . . .
C10 C -0.26372(16) 0.5272(5) -0.15040(12) 0.0272(5) Uani 1 1 d . . .
H10 H -0.2015(15) 0.655(5) -0.1376(11) 0.032(6) Uiso 1 1 d . . .
C11 C -0.25534(16) 0.3676(5) 0.04108(11) 0.0281(5) Uani 1 1 d . . .
C12 C -0.2143(2) 0.1959(6) 0.10440(13) 0.0399(7) Uani 1 1 d . . .
H12 H -0.1519(17) 0.080(5) 0.1085(12) 0.041(7) Uiso 1 1 d . . .
C13 C -0.2638(3) 0.1861(7) 0.15683(15) 0.0579(9) Uani 1 1 d . . .
H13 H -0.233(2) 0.057(7) 0.1957(18) 0.056(10) Uiso 1 1 d . . .
C14 C -0.3505(2) 0.3488(8) 0.14765(17) 0.0594(9) Uani 1 1 d . . .
H14 H -0.388(2) 0.343(6) 0.1856(15) 0.074(9) Uiso 1 1 d . . .
C15 C -0.3908(2) 0.5187(7) 0.08609(16) 0.0511(8) Uani 1 1 d . . .
H15 H -0.459(2) 0.641(7) 0.0816(16) 0.089(10) Uiso 1 1 d . . .
C16 C -0.34494(18) 0.5251(6) 0.03308(15) 0.0367(6) Uani 1 1 d . . .
H16 H -0.3715(16) 0.633(5) -0.0125(13) 0.044(7) Uiso 1 1 d . . .

loop_
_atom_site_aniso_label
_atom_site_aniso_U_11
_atom_site_aniso_U_22
_atom_site_aniso_U_33
_atom_site_aniso_U_23
_atom_site_aniso_U_13
_atom_site_aniso_U_12
O1 0.0333(9) 0.0312(10) 0.0383(10) -0.0127(8) 0.0072(8) -0.0012(7)
C1 0.0221(11) 0.0271(13) 0.0237(12) -0.0022(10) -0.0005(9) 0.0039(10)
O2 0.0357(9) 0.0517(11) 0.0325(9) -0.0148(8) 0.0119(8) -0.0068(8)
C2 0.0229(11) 0.0258(13) 0.0267(13) -0.0037(10) 0.0041(10) 0.0071(9)
C3 0.0229(11) 0.0222(12) 0.0242(12) -0.0003(9) 0.0046(9) 0.0030(9)
C4 0.0274(12) 0.0169(12) 0.0269(12) 0.0001(9) 0.0069(10) 0.0006(9)
C5 0.0211(11) 0.0220(12) 0.0256(12) -0.0013(10) 0.0052(10) 0.0010(9)
C6 0.0255(12) 0.0266(13) 0.0332(14) 0.0013(11) 0.0097(11) -0.0040(10)
C7 0.0268(13) 0.0390(15) 0.0388(15) -0.0078(12) 0.0040(12) -0.0087(12)
C8 0.0310(13) 0.0374(15) 0.0288(14) -0.0033(12) 0.0017(11) 0.0019(11)
C9 0.0332(13) 0.0364(14) 0.0256(13) 0.0028(11) 0.0087(11) 0.0010(11)
C10 0.0236(12) 0.0281(13) 0.0292(13) 0.0000(10) 0.0080(10) -0.0023(10)
C11 0.0289(12) 0.0278(13) 0.0248(12) -0.0021(10) 0.0055(10) -0.0072(10)
C12 0.0451(15) 0.0379(16) 0.0299(14) 0.0010(12) 0.0039(12) -0.0112(13)
C13 0.081(2) 0.061(2) 0.0254(16) 0.0069(14) 0.0088(16) -0.0294(18)
C14 0.0558(19) 0.086(2) 0.0448(19) -0.0241(18) 0.0276(16) -0.0365(19)
C15 0.0458(17) 0.068(2) 0.0445(17) -0.0203(16) 0.0216(15) -0.0169(15)
C16 0.0315(13) 0.0427(16) 0.0380(15) -0.0048(13) 0.0145(12) -0.0037(12)

loop_
_atom_type_symbol
_atom_type_description
_atom_type_scat_dispersion_real
_atom_type_scat_dispersion_imag
_atom_type_scat_source
C C 0.0033 0.0016 'International Tables Vol C Tables 4.2.6.8 and 6.1.1.4'
H H 0.0000 0.0000 'International Tables Vol C Tables 4.2.6.8 and 6.1.1.4'
O O 0.0106 0.0060 'International Tables Vol C Tables 4.2.6.8 and 6.1.1.4'

loop_
_geom_angle_atom_site_label_1
_geom_angle_atom_site_label_2
_geom_angle_atom_site_label_3
_geom_angle
_geom_angle_site_symmetry_1
_geom_angle_site_symmetry_3
_geom_angle_publ_flag
O1 C1 C3 121.91(19) . 3_565 ?
O1 C1 C2 116.95(19) . . ?
C3 C1 C2 121.03(18) 3_565 . ?
O2 C2 C3 126.7(2) . . ?
O2 C2 C1 116.97(19) . . ?
C3 C2 C1 116.08(18) . . ?
C4 C3 C1 121.03(18) . 3_565 ?
C4 C3 C2 122.03(18) . . ?
C1 C3 C2 116.74(18) 3_565 . ?
C3 C4 C5 120.70(18) . . ?
C3 C4 C11 122.31(18) . . ?
C5 C4 C11 116.86(17) . . ?
C10 C5 C6 118.4(2) . . ?
C10 C5 C4 120.65(18) . . ?
C6 C5 C4 120.87(19) . . ?
C7 C6 C5 120.5(2) . . ?
C7 C6 H6 119.2(13) . . ?
C5 C6 H6 120.3(13) . . ?
C8 C7 C6 120.2(2) . . ?
C8 C7 H7 120.0(14) . . ?
C6 C7 H7 119.8(14) . . ?
C7 C8 C9 119.8(2) . . ?
C7 C8 H8 119.5(12) . . ?
C9 C8 H8 120.7(12) . . ?
C10 C9 C8 120.7(2) . . ?
C10 C9 H9 118.0(13) . . ?
C8 C9 H9 121.3(13) . . ?
C9 C10 C5 120.4(2) . . ?
C9 C10 H10 119.7(12) . . ?
C5 C10 H10 119.9(12) . . ?
C16 C11 C12 118.2(2) . . ?
C16 C11 C4 121.2(2) . . ?
C12 C11 C4 120.4(2) . . ?
C11 C12 C13 119.1(3) . . ?
C11 C12 H12 117.4(13) . . ?
C13 C12 H12 123.5(13) . . ?
C11 C12 H13 145.1(9) . . ?
C13 C12 H13 26.1(9) . . ?
H12 C12 H13 97.4(16) . . ?
C14 C13 C12 120.9(3) . . ?
C14 C13 H13 126.1(18) . . ?
C12 C13 H13 113.0(19) . . ?
C13 C14 C15 120.4(3) . . ?
C13 C14 H14 121.8(16) . . ?
C15 C14 H14 117.8(16) . . ?
C14 C15 C16 119.6(3) . . ?
C14 C15 H15 117.4(16) . . ?
C16 C15 H15 123.0(16) . . ?
C15 C16 C11 121.8(3) . . ?
C15 C16 H16 123.5(13) . . ?
C11 C16 H16 114.8(13) . . ?

loop_
_geom_bond_atom_site_label_1
_geom_bond_atom_site_label_2
_geom_bond_distance
_geom_bond_site_symmetry_2
_geom_bond_publ_flag
O1 C1 1.226(2) . ?
C1 C3 1.471(3) 3_565 ?
C1 C2 1.540(3) . ?
O2 C2 1.213(2) . ?
C2 C3 1.476(3) . ?
C3 C4 1.388(3) . ?
C3 C1 1.471(3) 3_565 ?
C4 C5 1.480(3) . ?
C4 C11 1.473(3) . ?
C5 C10 1.396(3) . ?
C5 C6 1.400(3) . ?
C6 C7 1.384(3) . ?
C6 H6 1.00(2) . ?
C7 C8 1.379(3) . ?
C7 H7 0.98(2) . ?
C8 C9 1.378(3) . ?
C8 H8 1.00(2) . ?
C9 C10 1.380(3) . ?
C9 H9 1.01(2) . ?
C10 H10 1.00(2) . ?
C11 C16 1.401(3) . ?
C11 C12 1.395(3) . ?
C12 C13 1.395(4) . ?
C12 H12 1.00(2) . ?
C12 H13 1.96(3) . ?
C13 C14 1.376(4) . ?
C13 H13 0.94(3) . ?
C14 C15 1.365(4) . ?
C14 H14 1.03(3) . ?
C15 C16 1.368(3) . ?
C15 H15 1.08(3) . ?
C16 H16 0.96(2) . ?

loop_
_geom_torsion_atom_site_label_1
_geom_torsion_atom_site_label_2
_geom_torsion_atom_site_label_3
_geom_torsion_atom_site_label_4
_geom_torsion
_geom_torsion_site_symmetry_1
_geom_torsion_site_symmetry_2
_geom_torsion_site_symmetry_3
_geom_torsion_site_symmetry_4
_geom_torsion_publ_flag
O1 C1 C2 O2 -26.9(3) . . . . ?
C3 C1 C2 O2 156.9(2) 3_565 . . . ?
O1 C1 C2 C3 147.71(19) . . . . ?
C3 C1 C2 C3 -28.5(3) 3_565 . . . ?
O2 C2 C3 C4 26.2(3) . . . . ?
C1 C2 C3 C4 -147.80(19) . . . . ?
O2 C2 C3 C1 -158.8(2) . . . 3_565 ?
C1 C2 C3 C1 27.2(3) . . . 3_565 ?
C1 C3 C4 C5 -27.8(3) 3_565 . . . ?
C2 C3 C4 C5 147.0(2) . . . . ?
C1 C3 C4 C11 156.5(2) 3_565 . . . ?
C2 C3 C4 C11 -28.7(3) . . . . ?
C3 C4 C5 C10 -38.0(3) . . . . ?
C11 C4 C5 C10 137.9(2) . . . . ?
C3 C4 C5 C6 145.8(2) . . . . ?
C11 C4 C5 C6 -38.3(3) . . . . ?
C10 C5 C6 C7 1.6(3) . . . . ?
C4 C5 C6 C7 177.8(2) . . . . ?
C5 C6 C7 C8 -2.0(4) . . . . ?
C6 C7 C8 C9 1.0(4) . . . . ?
C7 C8 C9 C10 0.3(4) . . . . ?
C8 C9 C10 C5 -0.7(3) . . . . ?
C6 C5 C10 C9 -0.2(3) . . . . ?
C4 C5 C10 C9 -176.51(19) . . . . ?
C3 C4 C11 C16 136.3(2) . . . . ?
C5 C4 C11 C16 -39.5(3) . . . . ?
C3 C4 C11 C12 -47.7(3) . . . . ?
C5 C4 C11 C12 136.5(2) . . . . ?
C16 C11 C12 C13 0.3(3) . . . . ?
C4 C11 C12 C13 -175.8(2) . . . . ?
C11 C12 C13 C14 -1.7(4) . . . . ?
C12 C13 C14 C15 1.3(4) . . . . ?
C13 C14 C15 C16 0.5(4) . . . . ?
C14 C15 C16 C11 -1.8(4) . . . . ?
C12 C11 C16 C15 1.4(3) . . . . ?
C4 C11 C16 C15 177.5(2) . . . . ?
